data_4336414
loop_
_publ_author_name
'Maria Strianese'
'Stefano Milione'
'Valerio Bertolasi'
'Claudio Pellecchia'

_publ_section_title
;
 Iron and Manganese Pyridoxal-Based Complexes as Fluorescent Probes for
 Nitrite and Nitrate Anions in Aqueous Solution
;
_journal_name_full 'Inorganic Chemistry'
_journal_page_first 11778
_journal_page_last 11786
_journal_paper_doi 10.1021/ic401055k
_journal_volume 52
_journal_year 2013
_chemical_formula_moiety 'C19 H24 Mn N5 O7'
_chemical_formula_sum 'C19 H24 Mn N5 O7'
_chemical_formula_weight 489.37
_chemical_name_systematic
;
 ?
;
_space_group_IT_number 11
_symmetry_cell_setting monoclinic
_symmetry_space_group_name_Hall '-P 2yb'
_symmetry_space_group_name_H-M 'P 1 21/m 1'
_atom_sites_solution_hydrogens geom
_atom_sites_solution_primary direct
_atom_sites_solution_secondary difmap
_audit_creation_method SHELXL-97
_cell_angle_alpha 90.00
_cell_angle_beta 108.6031(15)
_cell_angle_gamma 90.00
_cell_formula_units_Z 2
_cell_length_a 7.7911(2)
_cell_length_b 17.2678(5)
_cell_length_c 8.2311(3)
_cell_measurement_reflns_used 4793
_cell_measurement_temperature 295
_cell_measurement_theta_max 27.85
_cell_measurement_theta_min 3.35
_cell_volume 1049.51(6)
_computing_cell_refinement 'Denzo-SMN (Otwinowski & Minor, 1997)'
_computing_data_collection 'COLLECT (Nonius, 1998)'
_computing_data_reduction 'Denzo-SMN (Otwinowski & Minor, 1997)'
_computing_molecular_graphics 'ORTEPIII (Burnett & Johnson, 1996)'
_computing_publication_material 'SHELXL-97 (Sheldrick, 1997), PARST (Nardelli, 1995)'
_computing_structure_refinement 'SHELXL-97 (Sheldrick, 1997)'
_computing_structure_solution 'SIR97 (Altomare et al., 1999)'
_diffrn_ambient_temperature 295
_diffrn_measured_fraction_theta_full 0.994
_diffrn_measured_fraction_theta_max 0.994
_diffrn_measurement_device_type 'Nonius Kappa CCD'
_diffrn_measurement_method '\f scans and \w scans'
_diffrn_radiation_monochromator graphite
_diffrn_radiation_source 'fine-focus sealed tube'
_diffrn_radiation_type MoK\a
_diffrn_radiation_wavelength 0.71073
_diffrn_reflns_av_R_equivalents 0.0261
_diffrn_reflns_av_sigmaI/netI 0.0492
_diffrn_reflns_limit_h_max 10
_diffrn_reflns_limit_h_min -10
_diffrn_reflns_limit_k_max 21
_diffrn_reflns_limit_k_min -22
_diffrn_reflns_limit_l_max 10
_diffrn_reflns_limit_l_min -10
_diffrn_reflns_number 4793
_diffrn_reflns_theta_full 27.85
_diffrn_reflns_theta_max 27.85
_diffrn_reflns_theta_min 3.35
_exptl_absorpt_coefficient_mu 0.682
_exptl_absorpt_correction_T_max 0.954
_exptl_absorpt_correction_T_min 0.901
_exptl_absorpt_correction_type empirical
_exptl_crystal_colour brown
_exptl_crystal_density_diffrn 1.549
_exptl_crystal_description plate
_exptl_crystal_F_000 508
_exptl_crystal_size_max 0.19
_exptl_crystal_size_mid 0.10
_exptl_crystal_size_min 0.05
_refine_diff_density_max 0.611
_refine_diff_density_min -0.589
_refine_diff_density_rms 0.069
_refine_ls_extinction_method none
_refine_ls_goodness_of_fit_ref 1.048
_refine_ls_hydrogen_treatment mixed
_refine_ls_matrix_type full
_refine_ls_number_parameters 163
_refine_ls_number_reflns 2563
_refine_ls_number_restraints 1
_refine_ls_restrained_S_all 1.048
_refine_ls_R_factor_all 0.0639
_refine_ls_R_factor_gt 0.0423
_refine_ls_shift/su_max 0.000
_refine_ls_shift/su_mean 0.000
_refine_ls_structure_factor_coef Fsqd
_refine_ls_weighting_details 'calc w=1/[\s^2^(Fo^2^)+(0.0574P)^2^+0.3712P] where P=(Fo^2^+2Fc^2^)/3'
_refine_ls_weighting_scheme calc
_refine_ls_wR_factor_gt 0.1051
_refine_ls_wR_factor_ref 0.1152
_reflns_number_gt 1934
_reflns_number_total 2563
_reflns_threshold_expression I>2sigma(I)
_cod_data_source_file ic401055k_si_002_2.cif
_cod_data_source_block (5)
_cod_original_sg_symbol_H-M 'P 21/m'
_cod_database_code 4336414

loop_
_symmetry_equiv_pos_as_xyz
'x, y, z'
'-x, y+1/2, -z'
'-x, -y, -z'
'x, -y-1/2, z'

loop_
_atom_site_label
_atom_site_type_symbol
_atom_site_fract_x
_atom_site_fract_y
_atom_site_fract_z
_atom_site_U_iso_or_equiv
_atom_site_adp_type
_atom_site_occupancy
_atom_site_symmetry_multiplicity
_atom_site_calc_flag
_atom_site_refinement_flags
Mn1 Mn 0.54066(6) 0.2500 0.45698(6) 0.02503(16) Uani 1 2 d S
O1 O 0.6267(2) 0.33011(8) 0.61532(19) 0.0313(4) Uani 1 1 d .
C1 C 0.6880(3) 0.39714(12) 0.5803(3) 0.0255(5) Uani 1 1 d .
C2 C 0.8223(3) 0.43402(12) 0.7182(3) 0.0287(5) Uani 1 1 d .
N1 N 0.8898(3) 0.50282(11) 0.7003(2) 0.0338(5) Uani 1 1 d .
C3 C 0.8299(3) 0.53828(13) 0.5463(3) 0.0348(5) Uani 1 1 d .
H3 H 0.8755 0.5872 0.5362 0.042 Uiso 1 1 calc R
C4 C 0.7063(3) 0.50687(12) 0.4039(3) 0.0289(5) Uani 1 1 d .
C5 C 0.6325(3) 0.43309(12) 0.4188(3) 0.0264(5) Uani 1 1 d .
C6 C 0.5038(3) 0.39703(12) 0.2702(3) 0.0297(5) Uani 1 1 d .
H6 H 0.4535 0.4271 0.1728 0.036 Uiso 1 1 calc R
N2 N 0.4559(3) 0.32570(10) 0.2664(2) 0.0295(4) Uani 1 1 d .
C7 C 0.6625(4) 0.54794(13) 0.2337(3) 0.0359(6) Uani 1 1 d .
H7A H 0.5331 0.5572 0.1892 0.043 Uiso 1 1 calc R
H7B H 0.7231 0.5978 0.2507 0.043 Uiso 1 1 calc R
O2 O 0.7167(3) 0.50464(11) 0.1116(2) 0.0404(4) Uani 1 1 d .
H2 H 0.817(4) 0.4949(17) 0.144(4) 0.045(9) Uiso 1 1 d .
C8 C 0.8917(4) 0.39195(14) 0.8852(3) 0.0375(6) Uani 1 1 d .
H8A H 0.9840 0.4224 0.9647 0.056 Uiso 1 1 calc R
H8B H 0.9416 0.3430 0.8675 0.056 Uiso 1 1 calc R
H8C H 0.7940 0.3834 0.9306 0.056 Uiso 1 1 calc R
C9A C 0.3025(7) 0.2948(3) 0.1272(6) 0.0297(7) Uiso 0.50 1 d P
H9A1 H 0.3084 0.3132 0.0178 0.050 Uiso 0.50 1 d P
H9A2 H 0.1899 0.3132 0.1404 0.050 Uiso 0.50 1 d P
C9B C 0.3571(7) 0.2881(3) 0.0946(6) 0.0297(7) Uiso 0.50 1 d P
H9B1 H 0.2330 0.3059 0.0574 0.050 Uiso 0.50 1 d P
H9B2 H 0.4128 0.3059 0.0112 0.050 Uiso 0.50 1 d P
O3 O 0.8140(4) 0.2500 0.4062(3) 0.0469(7) Uani 1 2 d SD
H30 H 0.909(4) 0.2500 0.493(3) 0.037(10) Uiso 1 2 d SD
C10 C 0.8510(7) 0.2323(6) 0.2514(7) 0.057(4) Uani 0.50 1 d P
H10A H 0.8940 0.1800 0.2534 0.080 Uiso 0.50 1 d P
H10B H 0.9453 0.2669 0.2386 0.080 Uiso 0.50 1 d P
H10C H 0.7450 0.2392 0.1536 0.080 Uiso 0.50 1 d P
O4 O 0.2755(3) 0.2500 0.4877(3) 0.0357(5) Uani 1 2 d S
N3 N 0.2612(5) 0.2500 0.6340(5) 0.0527(9) Uani 1 2 d S
O5 O 0.1182(4) 0.2500 0.6710(3) 0.0517(7) Uani 1 2 d S

loop_
_atom_site_aniso_label
_atom_site_aniso_U_11
_atom_site_aniso_U_22
_atom_site_aniso_U_33
_atom_site_aniso_U_23
_atom_site_aniso_U_13
_atom_site_aniso_U_12
Mn1 0.0256(3) 0.0266(3) 0.0193(3) 0.000 0.00214(19) 0.000
O1 0.0386(10) 0.0299(8) 0.0227(8) -0.0011(6) 0.0059(7) -0.0064(7)
C1 0.0243(11) 0.0276(11) 0.0242(11) -0.0029(8) 0.0074(9) 0.0011(8)
C2 0.0270(12) 0.0320(11) 0.0264(11) -0.0050(9) 0.0079(9) 0.0005(9)
N1 0.0348(12) 0.0351(10) 0.0298(11) -0.0069(8) 0.0078(9) -0.0056(8)
C3 0.0412(15) 0.0277(12) 0.0353(13) -0.0037(9) 0.0121(11) -0.0047(10)
C4 0.0303(12) 0.0263(11) 0.0313(12) 0.0007(9) 0.0113(10) 0.0031(9)
C5 0.0235(11) 0.0281(11) 0.0277(12) -0.0005(8) 0.0080(9) 0.0018(8)
C6 0.0291(13) 0.0324(12) 0.0243(12) 0.0052(8) 0.0040(9) 0.0018(9)
N2 0.0277(11) 0.0321(10) 0.0227(10) 0.0011(7) -0.0005(8) -0.0021(8)
C7 0.0425(15) 0.0313(12) 0.0323(13) 0.0027(9) 0.0097(11) -0.0021(10)
O2 0.0339(12) 0.0557(11) 0.0304(9) -0.0030(8) 0.0085(8) -0.0027(9)
C8 0.0408(15) 0.0385(13) 0.0256(12) -0.0028(9) -0.0003(11) -0.0017(10)
O3 0.0268(14) 0.0813(19) 0.0306(14) 0.000 0.0064(12) 0.000
C10 0.038(3) 0.095(11) 0.039(3) 0.004(3) 0.015(2) -0.004(3)
O4 0.0300(13) 0.0478(14) 0.0285(13) 0.000 0.0081(10) 0.000
N3 0.050(2) 0.0474(19) 0.061(2) 0.000 0.0192(19) 0.000
O5 0.0333(15) 0.085(2) 0.0416(16) 0.000 0.0186(13) 0.000

loop_
_atom_type_symbol
_atom_type_description
_atom_type_scat_dispersion_real
_atom_type_scat_dispersion_imag
_atom_type_scat_source
Mn Mn 0.3368 0.7283 'International Tables Vol C Tables 4.2.6.8 and 6.1.1.4'
C C 0.0033 0.0016 'International Tables Vol C Tables 4.2.6.8 and 6.1.1.4'
H H 0.0000 0.0000 'International Tables Vol C Tables 4.2.6.8 and 6.1.1.4'
N N 0.0061 0.0033 'International Tables Vol C Tables 4.2.6.8 and 6.1.1.4'
O O 0.0106 0.0060 'International Tables Vol C Tables 4.2.6.8 and 6.1.1.4'

loop_
_geom_angle_atom_site_label_1
_geom_angle_atom_site_label_2
_geom_angle_atom_site_label_3
_geom_angle
_geom_angle_site_symmetry_1
_geom_angle_site_symmetry_3
O1 Mn1 O1 95.29(9) . 4_565
O1 Mn1 N2 172.41(7) . 4_565
O1 Mn1 N2 91.07(7) 4_565 4_565
O1 Mn1 N2 91.07(7) . .
O1 Mn1 N2 172.41(7) 4_565 .
N2 Mn1 N2 82.31(10) 4_565 .
O1 Mn1 O4 93.55(7) . .
O1 Mn1 O4 93.55(7) 4_565 .
N2 Mn1 O4 90.19(7) 4_565 .
N2 Mn1 O4 90.19(7) . .
O1 Mn1 O3 88.85(7) . .
O1 Mn1 O3 88.85(7) 4_565 .
N2 Mn1 O3 87.13(8) 4_565 .
N2 Mn1 O3 87.13(8) . .
O4 Mn1 O3 176.44(9) . .
C1 O1 Mn1 124.81(13) . .
O1 C1 C5 124.83(19) . .
O1 C1 C2 116.34(19) . .
C5 C1 C2 118.81(19) . .
N1 C2 C1 121.9(2) . .
N1 C2 C8 119.8(2) . .
C1 C2 C8 118.23(19) . .
C2 N1 C3 118.67(19) . .
N1 C3 C4 124.2(2) . .
N1 C3 H3 117.9 . .
C4 C3 H3 117.9 . .
C3 C4 C5 118.4(2) . .
C3 C4 C7 119.8(2) . .
C5 C4 C7 121.6(2) . .
C1 C5 C4 117.9(2) . .
C1 C5 C6 121.96(19) . .
C4 C5 C6 120.1(2) . .
N2 C6 C5 123.3(2) . .
N2 C6 H6 118.3 . .
C5 C6 H6 118.3 . .
C6 N2 C9A 121.8(2) . .
C6 N2 C9B 119.3(2) . .
C9A N2 C9B 22.4(2) . .
C6 N2 Mn1 126.22(16) . .
C9A N2 Mn1 111.1(2) . .
C9B N2 Mn1 113.3(2) . .
O2 C7 C4 112.30(19) . .
O2 C7 H7A 109.1 . .
C4 C7 H7A 109.1 . .
O2 C7 H7B 109.1 . .
C4 C7 H7B 109.1 . .
H7A C7 H7B 107.9 . .
C7 O2 H2 112(2) . .
C2 C8 H8A 109.5 . .
C2 C8 H8B 109.5 . .
H8A C8 H8B 109.5 . .
C2 C8 H8C 109.5 . .
H8A C8 H8C 109.5 . .
H8B C8 H8C 109.5 . .
C9B C9A N2 84.1(8) . .
C9B C9A C9B 56.9(7) . 4_565
N2 C9A C9B 105.8(4) . 4_565
C9B C9A C9A 78.6(7) . 4_565
N2 C9A C9A 111.35(19) . 4_565
C9B C9A C9A 21.8(2) 4_565 4_565
C9B C9A H9A1 51.7(7) . .
N2 C9A H9A1 109.7(4) . .
C9B C9A H9A1 92.6(4) 4_565 .
C9A C9A H9A1 109.2(3) 4_565 .
C9B C9A H9A2 159.2(10) . .
N2 C9A H9A2 109.5(4) . .
C9B C9A H9A2 129.3(4) 4_565 .
C9A C9A H9A2 109.2(3) 4_565 .
H9A1 C9A H9A2 107.9(5) . .
C9B C9A H9B1 99.7(9) . .
N2 C9A H9B1 142.1(5) . .
C9B C9A H9B1 107.7(6) 4_565 .
C9A C9A H9B1 106.4(4) 4_565 .
H9A1 C9A H9B1 51.9(3) . .
H9A2 C9A H9B1 59.8(4) . .
C9B C9A H9B2 22.0(6) . .
N2 C9A H9B2 87.7(3) . .
C9B C9A H9B2 76.1(2) 4_565 .
C9A C9A H9B2 97.41(17) 4_565 .
H9A1 C9A H9B2 32.15(17) . .
H9A2 C9A H9B2 139.2(4) . .
H9B1 C9A H9B2 83.6(4) . .
C9A C9B C9B 101.4(7) . 4_565
C9A C9B N2 73.5(8) . .
C9B C9B N2 115.24(19) 4_565 .
C9A C9B C9A 79.6(8) . 4_565
C9B C9B C9A 21.8(2) 4_565 4_565
N2 C9B C9A 108.7(4) . 4_565
C9A C9B H9A1 91.4(9) . .
C9B C9B H9A1 124.8(4) 4_565 .
N2 C9B H9A1 119.9(5) . .
C9A C9B H9A1 125.6(6) 4_565 .
C9A C9B H9A2 13.0(7) . .
C9B C9B H9A2 106.48(18) 4_565 .
N2 C9B H9A2 82.4(3) . .
C9A C9B H9A2 85.2(3) 4_565 .
H9A1 C9B H9A2 78.7(4) . .
C9A C9B H9B1 43.9(7) . .
C9B C9B H9B1 108.5(3) 4_565 .
N2 C9B H9B1 108.5(4) . .
C9A C9B H9B1 92.6(4) 4_565 .
H9A1 C9B H9B1 51.1(3) . .
H9A2 C9B H9B1 31.08(16) . .
C9A C9B H9B2 145.1(10) . .
C9B C9B H9B2 108.4(3) 4_565 .
N2 C9B H9B2 108.3(4) . .
C9A C9B H9B2 128.8(4) 4_565 .
H9A1 C9B H9B2 56.6(3) . .
H9A2 C9B H9B2 133.8(4) . .
H9B1 C9B H9B2 107.6(5) . .
C10 O3 C10 24.7(8) 4_565 .
C10 O3 Mn1 128.7(3) 4_565 .
C10 O3 Mn1 128.7(3) . .
C10 O3 H30 113(2) 4_565 .
C10 O3 H30 113(2) . .
Mn1 O3 H30 117(3) . .
C10 C10 O3 77.6(4) 4_565 .
C10 C10 H10A 159.9(4) 4_565 .
O3 C10 H10A 110.8(6) . .
C10 C10 H10B 52.3(5) 4_565 .
O3 C10 H10B 109.7(7) . .
H10A C10 H10B 107.8(6) . .
C10 C10 H10C 82.9(6) 4_565 .
O3 C10 H10C 111.0(5) . .
H10A C10 H10C 109.4(8) . .
H10B C10 H10C 108.0(7) . .
N3 O4 Mn1 119.9(2) . .
O4 N3 O5 126.9(4) . .

loop_
_geom_bond_atom_site_label_1
_geom_bond_atom_site_label_2
_geom_bond_distance
_geom_bond_site_symmetry_2
Mn1 O1 1.8719(15) .
Mn1 O1 1.8719(15) 4_565
Mn1 N2 1.9863(18) 4_565
Mn1 N2 1.9863(18) .
Mn1 O4 2.160(2) .
Mn1 O3 2.298(3) .
O1 C1 1.318(3) .
C1 C5 1.405(3) .
C1 C2 1.425(3) .
C2 N1 1.326(3) .
C2 C8 1.495(3) .
N1 C3 1.350(3) .
C3 C4 1.369(3) .
C3 H3 0.9300 .
C4 C5 1.419(3) .
C4 C7 1.509(3) .
C5 C6 1.452(3) .
C6 N2 1.284(3) .
C6 H6 0.9300 .
N2 C9A 1.467(5) .
N2 C9B 1.522(5) .
C7 O2 1.421(3) .
C7 H7A 0.9700 .
C7 H7B 0.9700 .
O2 H2 0.76(3) .
C8 H8A 0.9600 .
C8 H8B 0.9600 .
C8 H8C 0.9600 .
C9A C9B 0.583(6) .
C9A C9B 1.541(6) 4_565
C9A C9A 1.546(9) 4_565
C9A H9A1 0.970(5) .
C9A H9A2 0.971(5) .
C9A H9B1 0.680(5) .
C9A H9B2 1.487(5) .
C9B C9B 1.316(9) 4_565
C9B C9A 1.541(6) 4_565
C9B H9A1 0.761(5) .
C9B H9A2 1.530(5) .
C9B H9B1 0.967(5) .
C9B H9B2 0.972(5) .
O3 C10 1.426(6) 4_565
O3 C10 1.426(6) .
O3 H30 0.852(19) .
C10 C10 0.61(2) 4_565
C10 H10A 0.961(10) .
C10 H10B 0.979(8) .
C10 H10C 0.959(6) .
O4 N3 1.244(4) .
N3 O5 1.245(4) .
